data_9007796
loop_
_publ_author_name
'Hovnanian, N.'
'Hubert-Pfalzgraf L G'
'Borgne, G. L.'

_publ_section_title
;
 Structures of two polymorphs of cis-TaBr4(PhPMe2)2
 Sample: 2
;
_journal_name_full 'Acta Crystallographica, Section C'
_journal_page_first 1207
_journal_page_last 1209
_journal_paper_doi 10.1107/S0108270189011613
_journal_volume 46
_journal_year 1990
_chemical_formula_structural TaBr4(PhPMe2)2
_chemical_formula_sum 'C16 Br4 P2 Ta'
_space_group_IT_number 19
_symmetry_space_group_name_Hall 'P 2ac 2ab'
_symmetry_space_group_name_H-M 'P 21 21 21'
_cell_angle_alpha 90
_cell_angle_beta 90
_cell_angle_gamma 90
_cell_length_a 14.38
_cell_length_b 19.17
_cell_length_c 8.28
_cell_formula_units_Z 4
_cell_volume 2282.503
_database_code_amcsd 0010158
_exptl_crystal_density_diffrn 2.196
_cod_original_formula_sum 'Ta Br4 P2 C16'
_cod_database_code 9007796
_amcsd_formula_title TaBr4(PhPMe2)2

loop_
_space_group_symop_operation_xyz
x,y,z
-x,1/2+y,1/2-z
1/2+x,1/2-y,-z
1/2-x,-y,1/2+z

loop_
_atom_site_label
_atom_site_fract_x
_atom_site_fract_y
_atom_site_fract_z
_atom_site_U_iso_or_equiv
_atom_site_attached_hydrogens
Ta1 0.04718 0.27998 -0.08420 0.03570 0
Br1 -0.02830 0.39960 -0.08080 0.06160 0
Br2 -0.03940 0.24890 0.17200 0.06020 0
Br3 -0.06390 0.22820 -0.28250 0.06470 0
Br4 0.19840 0.30830 0.03880 0.05140 0
P1 0.09930 0.14790 -0.05900 0.04770 0
P2 0.13030 0.32310 -0.35420 0.04440 0
C1 0.16600 0.13100 0.12700 0.05760 3
C2 0.00200 0.08800 -0.04000 0.06190 3
C3 0.17200 0.10930 -0.23100 0.05060 0
C4 0.11900 0.07850 -0.35100 0.05990 1
C5 0.17600 0.05470 -0.47500 0.07020 1
C6 0.27300 0.06270 -0.46700 0.07480 1
C7 0.32000 0.09480 -0.33900 0.07690 1
C8 0.26600 0.11990 -0.21300 0.06410 1
C9 0.05400 0.36800 -0.49000 0.06550 3
C10 0.17900 0.25500 -0.47700 0.04610 3
C11 0.22600 0.39160 -0.33700 0.05620 0
C12 0.19400 0.45400 -0.27000 0.06280 1
C13 0.26100 0.50580 -0.26100 0.07340 1
C14 0.35000 0.49000 -0.31900 0.07550 1
C15 0.37500 0.42500 -0.38500 0.07770 1
C16 0.31100 0.37100 -0.39700 0.07090 1

loop_
_cod_related_entry_id
_cod_related_entry_database
_cod_related_entry_code
1 AMCSD 0010158
